data_7201605
loop_
_publ_author_name
'Yue, Yan-Feng'
'Gao, En-Qing'
'Fang, Chen-Jie'
'Zheng, Tao'
'Liang, Jue'
'Yan, Chun-Hua'

_publ_section_title
;
 The crystal structures of four azido-bridged Zn(ii) complexes based on
 open-chain diazine Schiff-base ligands
;
_journal_issue 5
_journal_name_full CrystEngComm
_journal_page_first 614
_journal_paper_doi 10.1039/b711831g
_journal_volume 10
_journal_year 2008
_chemical_formula_sum 'C13 H13 N14 Zn2'
_chemical_formula_weight 496.11
_chemical_name_systematic
;
?
;
_space_group_IT_number 14
_symmetry_cell_setting monoclinic
_symmetry_space_group_name_Hall '-P 2ybc'
_symmetry_space_group_name_H-M 'P 1 21/c 1'
_atom_sites_solution_hydrogens geom
_atom_sites_solution_primary direct
_atom_sites_solution_secondary difmap
_audit_creation_method SHELXL-97
_cell_angle_alpha 90.00
_cell_angle_beta 117.949(3)
_cell_angle_gamma 90.00
_cell_formula_units_Z 4
_cell_length_a 10.6683(2)
_cell_length_b 10.2683(2)
_cell_length_c 18.9476(7)
_cell_measurement_reflns_used 39057
_cell_measurement_temperature 293(2)
_cell_measurement_theta_max 27.485
_cell_measurement_theta_min 3.395
_cell_volume 1833.53(10)
_computing_cell_refinement 'HKL Scalepack (Otwinowski & Minor, 1997)'
_computing_data_collection 'KappaCCD (Nonius B. V., 1998)'
_computing_data_reduction 'HKL Denzo (Otwinowski & Minor, 1997) & maXus (Mackay et al., 1998)'
_computing_molecular_graphics 'Bruker SHELXTL V5.1 (Sheldrick, 1998)'
_computing_publication_material 'SHELXL-97 (Sheldrick, 1997)'
_computing_structure_refinement 'SHELXL-97 (Sheldrick, 1997)'
_computing_structure_solution 'SHELXS-97 (Sheldrick, 1997)'
_diffrn_ambient_temperature 293(2)
_diffrn_detector_area_resol_mean 0.76
_diffrn_measured_fraction_theta_full 0.993
_diffrn_measured_fraction_theta_max 0.993
_diffrn_measurement_device_type 'NONIUS KappaCCD Diffractometer'
_diffrn_measurement_method CCD
_diffrn_radiation_monochromator graphite
_diffrn_radiation_source 'fine-focus sealed tube'
_diffrn_radiation_type MoK\a
_diffrn_radiation_wavelength 0.71073
_diffrn_reflns_av_R_equivalents 0.0705
_diffrn_reflns_av_sigmaI/netI 0.0524
_diffrn_reflns_limit_h_max 13
_diffrn_reflns_limit_h_min -13
_diffrn_reflns_limit_k_max 13
_diffrn_reflns_limit_k_min -13
_diffrn_reflns_limit_l_max 24
_diffrn_reflns_limit_l_min -24
_diffrn_reflns_number 31994
_diffrn_reflns_theta_full 27.46
_diffrn_reflns_theta_max 27.46
_diffrn_reflns_theta_min 3.54
_exptl_absorpt_coefficient_mu 2.651
_exptl_absorpt_correction_T_max 0.790
_exptl_absorpt_correction_T_min 0.510
_exptl_absorpt_correction_type empirical
_exptl_absorpt_process_details '(Blessing, 1995, 1997)'
_exptl_crystal_colour 'Light yellow'
_exptl_crystal_density_diffrn 1.797
_exptl_crystal_density_method 'not measured'
_exptl_crystal_description Block
_exptl_crystal_F_000 996
_exptl_crystal_size_max 0.3
_exptl_crystal_size_mid 0.25
_exptl_crystal_size_min 0.12
_refine_diff_density_max 1.884
_refine_diff_density_min -0.994
_refine_diff_density_rms 0.090
_refine_ls_extinction_method none
_refine_ls_goodness_of_fit_ref 1.080
_refine_ls_hydrogen_treatment constr
_refine_ls_matrix_type full
_refine_ls_number_parameters 262
_refine_ls_number_reflns 4168
_refine_ls_number_restraints 0
_refine_ls_restrained_S_all 1.080
_refine_ls_R_factor_all 0.0770
_refine_ls_R_factor_gt 0.0457
_refine_ls_shift/su_max 0.001
_refine_ls_shift/su_mean 0.000
_refine_ls_structure_factor_coef Fsqd
_refine_ls_weighting_details 'calc w=1/[\s^2^(Fo^2^)+(0.0696P)^2^+0.0000P] where P=(Fo^2^+2Fc^2^)/3'
_refine_ls_weighting_scheme calc
_refine_ls_wR_factor_gt 0.1194
_refine_ls_wR_factor_ref 0.1266
_reflns_number_gt 2744
_reflns_number_total 4168
_reflns_threshold_expression >2sigma(I)
_cod_data_source_file b711831g.txt
_cod_data_source_block 1
_cod_original_cell_volume 1833.53(8)
_cod_original_sg_symbol_H-M P2(1)/c
_cod_database_code 7201605

loop_
_symmetry_equiv_pos_as_xyz
'x, y, z'
'-x, y+1/2, -z+1/2'
'-x, -y, -z'
'x, -y-1/2, z-1/2'

loop_
_atom_site_label
_atom_site_type_symbol
_atom_site_fract_x
_atom_site_fract_y
_atom_site_fract_z
_atom_site_U_iso_or_equiv
_atom_site_adp_type
_atom_site_occupancy
_atom_site_symmetry_multiplicity
_atom_site_calc_flag
_atom_site_refinement_flags
_atom_site_disorder_assembly
_atom_site_disorder_group
Zn1 Zn 0.00486(4) 0.83871(4) 0.39909(3) 0.04061(17) Uani 1 1 d . . .
Zn2 Zn -0.35421(5) 1.01360(5) 0.48428(3) 0.04301(17) Uani 1 1 d . . .
C1 C 0.2206(4) 0.6305(4) 0.5095(3) 0.0549(12) Uani 1 1 d . . .
H1A H 0.2634 0.6417 0.4770 0.066 Uiso 1 1 calc R . .
C2 C 0.2742(5) 0.5382(5) 0.5689(3) 0.0633(13) Uani 1 1 d . . .
H2A H 0.3528 0.4890 0.5766 0.076 Uiso 1 1 calc R . .
C3 C 0.2120(5) 0.5194(5) 0.6159(3) 0.0648(14) Uani 1 1 d . . .
H3A H 0.2476 0.4571 0.6562 0.078 Uiso 1 1 calc R . .
C4 C 0.0938(5) 0.5942(4) 0.6037(3) 0.0524(11) Uani 1 1 d . . .
H4A H 0.0488 0.5818 0.6350 0.063 Uiso 1 1 calc R . .
C5 C 0.0456(4) 0.6874(4) 0.5437(2) 0.0382(9) Uani 1 1 d . . .
C6 C -0.0761(4) 0.7731(4) 0.5274(2) 0.0387(9) Uani 1 1 d . . .
C7 C -0.2273(4) 1.0044(4) 0.3779(2) 0.0372(9) Uani 1 1 d . . .
C8 C -0.3467(4) 1.0982(4) 0.3403(2) 0.0371(8) Uani 1 1 d . . .
C9 C -0.3796(5) 1.1618(4) 0.2688(3) 0.0555(11) Uani 1 1 d . . .
H9A H -0.3248 1.1501 0.2430 0.067 Uiso 1 1 calc R . .
C10 C -0.4980(5) 1.2437(5) 0.2374(3) 0.0673(14) Uani 1 1 d . . .
H10A H -0.5217 1.2892 0.1904 0.081 Uiso 1 1 calc R . .
C11 C -0.5784(5) 1.2571(5) 0.2749(3) 0.0613(13) Uani 1 1 d . . .
H11A H -0.6590 1.3094 0.2531 0.074 Uiso 1 1 calc R . .
C12 C -0.5393(4) 1.1926(4) 0.3454(3) 0.0532(11) Uani 1 1 d . . .
H12A H -0.5942 1.2032 0.3713 0.064 Uiso 1 1 calc R . .
C13 C -0.1456(5) 0.7611(5) 0.5796(3) 0.0582(12) Uani 1 1 d . . .
H13A H -0.2227 0.8219 0.5624 0.087 Uiso 1 1 calc R . .
H13B H -0.0776 0.7794 0.6339 0.087 Uiso 1 1 calc R . .
H13C H -0.1813 0.6742 0.5760 0.087 Uiso 1 1 calc R . .
N1 N 0.1084(3) 0.7052(3) 0.4967(2) 0.0422(8) Uani 1 1 d . . .
N2 N -0.1099(3) 0.8487(3) 0.46743(19) 0.0403(8) Uani 1 1 d . . .
N3 N -0.2210(3) 0.9374(3) 0.44087(19) 0.0381(7) Uani 1 1 d . . .
N4 N -0.4247(3) 1.1144(3) 0.37886(19) 0.0393(7) Uani 1 1 d . . .
N5 N -0.1347(4) 0.9875(3) 0.3503(2) 0.0457(8) Uani 1 1 d . . .
N6 N -0.0554(4) 0.7130(4) 0.3079(2) 0.0624(11) Uani 1 1 d . . .
N7 N 0.0248(5) 0.6414(4) 0.3003(2) 0.0640(11) Uani 1 1 d . . .
N8 N 0.1004(7) 0.5707(6) 0.2919(4) 0.110(2) Uani 1 1 d . . .
N9 N 0.1966(3) 0.9148(3) 0.4126(2) 0.0420(8) Uani 1 1 d . . .
N10 N 0.2166(4) 0.9139(4) 0.3547(2) 0.0488(9) Uani 1 1 d . . .
N11 N 0.2356(5) 0.9150(6) 0.3013(3) 0.0865(15) Uani 1 1 d . . .
N12 N -0.4853(3) 0.8763(4) 0.4853(2) 0.0473(9) Uani 1 1 d . . .
N13 N -0.5028(4) 0.7665(4) 0.4584(2) 0.0552(10) Uani 1 1 d . . .
N14 N -0.5256(5) 0.6632(5) 0.4347(4) 0.0932(17) Uani 1 1 d . . .

loop_
_atom_site_aniso_label
_atom_site_aniso_U_11
_atom_site_aniso_U_22
_atom_site_aniso_U_33
_atom_site_aniso_U_23
_atom_site_aniso_U_13
_atom_site_aniso_U_12
Zn1 0.0356(3) 0.0454(3) 0.0461(3) -0.0034(2) 0.0235(2) -0.0005(2)
Zn2 0.0366(3) 0.0529(3) 0.0441(3) 0.0024(2) 0.0227(2) -0.0017(2)
C1 0.042(2) 0.060(3) 0.070(3) -0.004(2) 0.033(2) 0.007(2)
C2 0.041(2) 0.057(3) 0.084(4) -0.002(3) 0.023(2) 0.019(2)
C3 0.055(3) 0.057(3) 0.071(3) 0.016(2) 0.021(3) 0.022(2)
C4 0.050(2) 0.055(3) 0.055(3) 0.008(2) 0.027(2) 0.009(2)
C5 0.0291(18) 0.040(2) 0.044(2) -0.0014(17) 0.0161(17) 0.0025(17)
C6 0.034(2) 0.040(2) 0.041(2) -0.0012(18) 0.0172(17) -0.0026(17)
C7 0.0315(19) 0.041(2) 0.041(2) -0.0135(17) 0.0180(16) -0.0063(16)
C8 0.0310(18) 0.042(2) 0.038(2) 0.0039(17) 0.0158(16) -0.0011(17)
C9 0.056(3) 0.062(3) 0.053(3) 0.013(2) 0.030(2) 0.007(2)
C10 0.073(3) 0.072(3) 0.058(3) 0.027(3) 0.032(3) 0.019(3)
C11 0.043(2) 0.062(3) 0.065(3) 0.014(2) 0.014(2) 0.019(2)
C12 0.041(2) 0.057(3) 0.065(3) 0.007(2) 0.027(2) 0.012(2)
C13 0.052(3) 0.063(3) 0.072(3) 0.012(2) 0.039(2) 0.015(2)
N1 0.0336(17) 0.0397(18) 0.055(2) 0.0000(15) 0.0225(16) 0.0049(15)
N2 0.0310(16) 0.0447(19) 0.0435(19) -0.0063(16) 0.0160(14) 0.0027(14)
N3 0.0303(15) 0.0397(17) 0.0424(18) 0.0037(15) 0.0155(14) 0.0082(14)
N4 0.0323(16) 0.0444(18) 0.0428(19) 0.0042(15) 0.0190(14) 0.0057(15)
N5 0.0353(17) 0.054(2) 0.056(2) 0.0018(16) 0.0282(16) 0.0039(16)
N6 0.053(2) 0.068(3) 0.066(3) -0.020(2) 0.029(2) -0.004(2)
N7 0.067(3) 0.076(3) 0.057(3) -0.015(2) 0.035(2) -0.003(2)
N8 0.112(4) 0.128(5) 0.115(5) -0.037(4) 0.074(4) 0.011(4)
N9 0.0319(17) 0.054(2) 0.046(2) -0.0038(16) 0.0229(15) -0.0022(15)
N10 0.0397(19) 0.063(2) 0.047(2) -0.0017(18) 0.0232(17) -0.0001(17)
N11 0.077(3) 0.132(5) 0.066(3) 0.000(3) 0.046(3) -0.005(3)
N12 0.0369(18) 0.046(2) 0.070(2) 0.0006(18) 0.0348(18) 0.0034(15)
N13 0.041(2) 0.064(3) 0.073(3) 0.001(2) 0.0366(19) 0.0039(19)
N14 0.088(4) 0.062(3) 0.149(5) -0.033(3) 0.071(4) -0.008(3)

loop_
_atom_type_symbol
_atom_type_description
_atom_type_scat_dispersion_real
_atom_type_scat_dispersion_imag
_atom_type_scat_source
C C 0.0033 0.0016 'International Tables Vol C Tables 4.2.6.8 and 6.1.1.4'
H H 0.0000 0.0000 'International Tables Vol C Tables 4.2.6.8 and 6.1.1.4'
N N 0.0061 0.0033 'International Tables Vol C Tables 4.2.6.8 and 6.1.1.4'
Zn Zn 0.2839 1.4301 'International Tables Vol C Tables 4.2.6.8 and 6.1.1.4'

loop_
_geom_angle_atom_site_label_1
_geom_angle_atom_site_label_2
_geom_angle_atom_site_label_3
_geom_angle
_geom_angle_site_symmetry_1
_geom_angle_site_symmetry_3
_geom_angle_publ_flag
N6 Zn1 N5 102.81(16) . . ?
N6 Zn1 N9 104.24(15) . . ?
N5 Zn1 N9 103.98(13) . . ?
N6 Zn1 N1 99.14(16) . . ?
N5 Zn1 N1 147.69(14) . . ?
N9 Zn1 N1 93.12(13) . . ?
N6 Zn1 N2 120.25(15) . . ?
N5 Zn1 N2 74.72(13) . . ?
N9 Zn1 N2 134.86(12) . . ?
N1 Zn1 N2 73.81(12) . . ?
N12 Zn2 N9 121.07(15) . 3_576 ?
N12 Zn2 N4 115.31(14) . . ?
N9 Zn2 N4 121.01(13) 3_576 . ?
N12 Zn2 N3 110.35(13) . . ?
N9 Zn2 N3 96.02(13) 3_576 . ?
N4 Zn2 N3 79.22(12) . . ?
N12 Zn2 N12 74.99(16) . 3_476 ?
N9 Zn2 N12 87.68(13) 3_576 3_476 ?
N4 Zn2 N12 91.11(13) . 3_476 ?
N3 Zn2 N12 170.22(13) . 3_476 ?
N1 C1 C2 122.3(4) . . ?
C3 C2 C1 119.6(4) . . ?
C2 C3 C4 119.7(5) . . ?
C5 C4 C3 118.1(5) . . ?
N1 C5 C4 121.7(4) . . ?
N1 C5 C6 116.1(3) . . ?
C4 C5 C6 122.2(4) . . ?
N2 C6 C5 113.6(4) . . ?
N2 C6 C13 128.1(4) . . ?
C5 C6 C13 118.3(4) . . ?
N5 C7 N3 122.8(4) . . ?
N5 C7 C8 121.7(4) . . ?
N3 C7 C8 115.5(3) . . ?
N4 C8 C9 122.1(4) . . ?
N4 C8 C7 115.3(3) . . ?
C9 C8 C7 122.6(4) . . ?
C8 C9 C10 117.5(4) . . ?
C11 C10 C9 120.5(4) . . ?
C10 C11 C12 119.0(4) . . ?
N4 C12 C11 122.8(4) . . ?
C1 N1 C5 118.5(4) . . ?
C1 N1 Zn1 125.1(3) . . ?
C5 N1 Zn1 116.1(2) . . ?
C6 N2 N3 123.8(3) . . ?
C6 N2 Zn1 120.0(3) . . ?
N3 N2 Zn1 116.2(2) . . ?
C7 N3 N2 109.6(3) . . ?
C7 N3 Zn2 113.2(2) . . ?
N2 N3 Zn2 136.2(3) . . ?
C12 N4 C8 118.2(3) . . ?
C12 N4 Zn2 126.6(3) . . ?
C8 N4 Zn2 115.3(2) . . ?
C7 N5 Zn1 116.2(3) . . ?
N7 N6 Zn1 123.0(3) . . ?
N8 N7 N6 178.7(6) . . ?
N10 N9 Zn2 117.2(3) . 3_576 ?
N10 N9 Zn1 117.6(3) . . ?
Zn2 N9 Zn1 125.15(17) 3_576 . ?
N11 N10 N9 179.0(5) . . ?
N13 N12 Zn2 128.5(3) . . ?
N13 N12 Zn2 124.4(3) . 3_476 ?
Zn2 N12 Zn2 105.01(16) . 3_476 ?
N14 N13 N12 175.8(5) . . ?

loop_
_geom_bond_atom_site_label_1
_geom_bond_atom_site_label_2
_geom_bond_distance
_geom_bond_site_symmetry_2
_geom_bond_publ_flag
Zn1 N6 2.007(4) . ?
Zn1 N5 2.028(3) . ?
Zn1 N9 2.090(3) . ?
Zn1 N1 2.145(3) . ?
Zn1 N2 2.161(3) . ?
Zn2 N12 1.992(4) . ?
Zn2 N9 2.026(3) 3_576 ?
Zn2 N4 2.054(3) . ?
Zn2 N3 2.098(3) . ?
Zn2 N12 2.338(3) 3_476 ?
C1 N1 1.345(5) . ?
C1 C2 1.374(7) . ?
C2 C3 1.352(8) . ?
C3 C4 1.400(6) . ?
C4 C5 1.388(6) . ?
C5 N1 1.354(5) . ?
C5 C6 1.477(5) . ?
C6 N2 1.281(5) . ?
C6 C13 1.494(6) . ?
C7 N5 1.329(5) . ?
C7 N3 1.351(5) . ?
C7 C8 1.486(5) . ?
C8 N4 1.349(5) . ?
C8 C9 1.393(6) . ?
C9 C10 1.397(6) . ?
C10 C11 1.352(7) . ?
C11 C12 1.370(7) . ?
C12 N4 1.347(5) . ?
N2 N3 1.389(4) . ?
N6 N7 1.187(6) . ?
N7 N8 1.150(6) . ?
N9 N10 1.212(5) . ?
N9 Zn2 2.026(3) 3_576 ?
N10 N11 1.122(6) . ?
N12 N13 1.215(5) . ?
N12 Zn2 2.338(3) 3_476 ?
N13 N14 1.134(6) . ?
